data_2014738
loop_
_publ_author_name
'Bomfim, Joao A. S.'
'Wardell, James L.'
'Low, John N.'
'Skakle, Janet M. S.'
'Glidewell, Christopher'

_publ_section_title
;
 \p-Stacked hydrogen-bonded sheets in
 <i>N</i>,<i>N</i>'-bis(4-nitrobenzylidene)ethane-1,2-diamine and
 \p-stacked hydrogen-bonded chains in
 <i>N</i>,<i>N</i>'-bis(4-nitrobenzylidene)propane-1,3-diamine
;
_journal_issue 1
_journal_name_full 'Acta Crystallographica Section C'
_journal_page_first o53
_journal_page_last o56
_journal_paper_doi 10.1107/S0108270104030719
_journal_volume 61
_journal_year 2005
_chemical_formula_iupac 'C17 H16 N4 O4'
_chemical_formula_moiety 'C17 H16 N4 O4'
_chemical_formula_sum 'C17 H16 N4 O4'
_chemical_formula_weight 340.34
_chemical_name_systematic
;
N,N'-bis(4-nitrobenzylidene)propane-1,3-diamine
;
_space_group_IT_number 15
_symmetry_cell_setting monoclinic
_symmetry_space_group_name_Hall '-C 2yc'
_symmetry_space_group_name_H-M 'C 1 2/c 1'
_atom_sites_solution_hydrogens geom
_atom_sites_solution_primary direct
_atom_sites_solution_secondary difmap
_cell_angle_alpha 90.00
_cell_angle_beta 99.559(2)
_cell_angle_gamma 90.00
_cell_formula_units_Z 4
_cell_length_a 12.9412(6)
_cell_length_b 7.3062(3)
_cell_length_c 16.9061(8)
_cell_measurement_reflns_used 1827
_cell_measurement_temperature 120(2)
_cell_measurement_theta_max 27.60
_cell_measurement_theta_min 3.19
_cell_volume 1576.29(12)
_computing_cell_refinement 'DENZO (Otwinowski & Minor, 1997) and COLLECT'
_computing_data_collection 'COLLECT (Hooft, 1999)'
_computing_data_reduction 'DENZO and COLLECT '
_computing_molecular_graphics 'PLATON (Spek, 2003)'
_computing_publication_material 'SHELXL97 and PRPKAPPA (Ferguson, 1999)'
_computing_structure_refinement 'OSCAIL  and SHELXL97 (Sheldrick, 1997)'
_computing_structure_solution 'OSCAIL (McArdle, 2003) and SHELXS97 (Sheldrick, 1997)'
_diffrn_ambient_temperature 120(2)
_diffrn_detector_area_resol_mean 9.091
_diffrn_measured_fraction_theta_full 0.994
_diffrn_measured_fraction_theta_max 0.994
_diffrn_measurement_device_type
;Nonius KappaCCD diffractometer, Bruker--Nonius 95mm CCD camera on
 \k-goniostat
;
_diffrn_measurement_method '\f and \w scans'
_diffrn_radiation_monochromator graphite
_diffrn_radiation_source 'Bruker--Nonius FR591 rotating-anode'
_diffrn_radiation_type 'Mo K\a'
_diffrn_radiation_wavelength 0.71073
_diffrn_reflns_av_R_equivalents 0.0521
_diffrn_reflns_av_sigmaI/netI 0.0503
_diffrn_reflns_limit_h_max 16
_diffrn_reflns_limit_h_min -16
_diffrn_reflns_limit_k_max 9
_diffrn_reflns_limit_k_min -9
_diffrn_reflns_limit_l_max 21
_diffrn_reflns_limit_l_min -21
_diffrn_reflns_number 8695
_diffrn_reflns_theta_full 27.60
_diffrn_reflns_theta_max 27.60
_diffrn_reflns_theta_min 3.19
_diffrn_standards_decay_% nil
_exptl_absorpt_coefficient_mu 0.105
_exptl_absorpt_correction_T_max 0.996
_exptl_absorpt_correction_T_min 0.984
_exptl_absorpt_correction_type multi-scan
_exptl_absorpt_process_details '(SADABS; Sheldrick, 2003)'
_exptl_crystal_colour orange
_exptl_crystal_density_diffrn 1.434
_exptl_crystal_density_method 'not measured'
_exptl_crystal_description needle
_exptl_crystal_F_000 712
_exptl_crystal_size_max 0.20
_exptl_crystal_size_mid 0.09
_exptl_crystal_size_min 0.04
_refine_diff_density_max 0.209
_refine_diff_density_min -0.245
_refine_ls_extinction_method none
_refine_ls_goodness_of_fit_ref 1.059
_refine_ls_hydrogen_treatment constr
_refine_ls_matrix_type full
_refine_ls_number_parameters 114
_refine_ls_number_reflns 1827
_refine_ls_number_restraints 0
_refine_ls_restrained_S_all 1.059
_refine_ls_R_factor_all 0.0816
_refine_ls_R_factor_gt 0.0523
_refine_ls_shift/su_max 0.000
_refine_ls_shift/su_mean 0.000
_refine_ls_structure_factor_coef Fsqd
_refine_ls_weighting_details 'w=1/[\s^2^(Fo^2^)+(0.0884P)^2^+0.3187P] where P=(Fo^2^+2Fc^2^)/3'
_refine_ls_weighting_scheme calc
_refine_ls_wR_factor_gt 0.1378
_refine_ls_wR_factor_ref 0.1575
_reflns_number_gt 1306
_reflns_number_total 1827
_reflns_threshold_expression I>2\s(I)
_cod_data_source_file sk1795.cif
_cod_data_source_block II
_cod_depositor_comments
;
The following automatic conversions were performed:

'_exptl_absorpt_correction_type' value 'Multi-scan' changed to
'multi-scan' according to
/home/saulius/struct/CIF-dictionaries/cif_core.dic dictionary named
'cif_core.dic' version 2.4.1 from 2010-06-29.

Automatic conversion script
Id: cif_fix_values 1715 2011-07-08 13:25:40Z adriana 
;
_cod_original_sg_symbol_H-M 'C 2/c'
_cod_database_code 2014738
_cod_database_fobs_code 2014738

loop_
_symmetry_equiv_pos_as_xyz
'x, y, z'
'-x, y, -z+1/2'
'-x, -y, -z'
'x, -y, z+1/2'
'x+1/2, y+1/2, z'
'-x+1/2, y+1/2, -z+1/2'
'-x+1/2, -y+1/2, -z'
'x+1/2, -y+1/2, z+1/2'

loop_
_atom_site_label
_atom_site_fract_x
_atom_site_fract_y
_atom_site_fract_z
_atom_site_U_iso_or_equiv
_atom_site_adp_type
_atom_site_calc_flag
_atom_site_refinement_flags
_atom_site_occupancy
_atom_site_disorder_assembly
_atom_site_disorder_group
_atom_site_type_symbol
O41 0.65464(11) 1.27888(18) 0.60355(8) 0.0389(4) Uani d . 1 . . O
O42 0.64118(11) 1.04371(18) 0.67879(8) 0.0387(4) Uani d . 1 . . O
N4 0.64425(11) 1.1139(2) 0.61311(9) 0.0292(4) Uani d . 1 . . N
N11 0.60720(11) 0.47737(19) 0.34231(8) 0.0262(4) Uani d . 1 . . N
C1 0.62024(13) 0.7665(2) 0.41140(10) 0.0232(4) Uani d . 1 . . C
C2 0.63638(14) 0.9535(2) 0.40363(10) 0.0247(4) Uani d . 1 . . C
C3 0.64361(13) 1.0696(2) 0.46909(10) 0.0256(4) Uani d . 1 . . C
C4 0.63569(13) 0.9936(2) 0.54262(10) 0.0241(4) Uani d . 1 . . C
C5 0.61994(14) 0.8077(2) 0.55255(10) 0.0260(4) Uani d . 1 . . C
C6 0.61140(13) 0.6944(2) 0.48661(10) 0.0239(4) Uani d . 1 . . C
C11 0.61378(13) 0.6499(2) 0.33954(10) 0.0251(4) Uani d . 1 . . C
C12 0.60014(14) 0.3797(2) 0.26587(10) 0.0266(4) Uani d . 1 . . C
C13 0.5000 0.2671(3) 0.2500 0.0265(6) Uani d S 1 . . C
H2 0.6426 1.0024 0.3526 0.030 Uiso calc R 1 . . H
H3 0.6537 1.1974 0.4636 0.031 Uiso calc R 1 . . H
H5 0.6151 0.7594 0.6040 0.031 Uiso calc R 1 . . H
H6 0.5995 0.5672 0.4923 0.029 Uiso calc R 1 . . H
H11 0.6146 0.7067 0.2891 0.030 Uiso calc R 1 . . H
H12A 0.6615 0.2980 0.2676 0.032 Uiso calc R 1 . . H
H12B 0.6007 0.4688 0.2218 0.032 Uiso calc R 1 . . H
H13A 0.5026 0.1871 0.2031 0.032 Uiso calc PR 0.50 . . H
H13B 0.4974 0.1871 0.2969 0.032 Uiso calc PR 0.50 . . H

loop_
_atom_site_aniso_label
_atom_site_aniso_U_11
_atom_site_aniso_U_22
_atom_site_aniso_U_33
_atom_site_aniso_U_12
_atom_site_aniso_U_13
_atom_site_aniso_U_23
C1 0.0193(9) 0.0245(9) 0.0247(9) 0.0022(7) 0.0005(7) -0.0003(7)
C11 0.0238(9) 0.0289(10) 0.0218(9) -0.0005(7) 0.0018(7) 0.0037(7)
N11 0.0297(9) 0.0255(8) 0.0228(8) -0.0010(6) 0.0028(6) -0.0008(6)
C12 0.0296(10) 0.0279(9) 0.0228(9) -0.0009(7) 0.0054(7) -0.0017(7)
C13 0.0286(14) 0.0269(13) 0.0242(12) 0.000 0.0051(10) 0.000
C2 0.0232(9) 0.0267(9) 0.0234(9) 0.0015(7) 0.0013(7) 0.0042(7)
C3 0.0223(9) 0.0233(9) 0.0305(10) 0.0006(7) 0.0021(7) 0.0013(7)
C4 0.0183(9) 0.0268(10) 0.0271(9) -0.0001(7) 0.0035(7) -0.0051(7)
N4 0.0246(8) 0.0311(9) 0.0325(9) -0.0039(6) 0.0072(6) -0.0069(7)
O42 0.0462(9) 0.0445(8) 0.0278(7) -0.0105(6) 0.0130(6) -0.0059(6)
O41 0.0450(9) 0.0278(8) 0.0452(9) -0.0040(6) 0.0116(7) -0.0090(6)
C5 0.0244(10) 0.0312(10) 0.0232(9) -0.0008(7) 0.0057(7) 0.0008(7)
C6 0.0228(10) 0.0225(9) 0.0267(9) -0.0010(7) 0.0047(7) 0.0011(7)

loop_
_atom_type_symbol
_atom_type_description
_atom_type_scat_dispersion_real
_atom_type_scat_dispersion_imag
_atom_type_scat_source
C C 0.0033 0.0016 'International Tables Vol C Tables 4.2.6.8 and 6.1.1.4'
H H 0.0000 0.0000 'International Tables Vol C Tables 4.2.6.8 and 6.1.1.4'
N N 0.0061 0.0033 'International Tables Vol C Tables 4.2.6.8 and 6.1.1.4'
O O 0.0106 0.0060 'International Tables Vol C Tables 4.2.6.8 and 6.1.1.4'

loop_
_geom_angle_atom_site_label_1
_geom_angle_atom_site_label_2
_geom_angle_atom_site_label_3
_geom_angle_site_symmetry_1
_geom_angle
_geom_angle_publ_flag
C2 C1 C6 . 119.45(15) no
C2 C1 C11 . 118.57(15) no
C6 C1 C11 . 121.97(15) no
N11 C11 C1 . 122.69(15) no
N11 C11 H11 . 118.7 no
C1 C11 H11 . 118.7 no
C11 N11 C12 . 116.57(14) no
N11 C12 C13 . 110.20(12) no
N11 C12 H12A . 109.6 no
C13 C12 H12A . 109.6 no
N11 C12 H12B . 109.6 no
C13 C12 H12B . 109.6 no
H12A C12 H12B . 108.1 no
C12 C13 C12 2_655 114.5(2) no
C12 C13 H13A 2_655 108.6 no
C12 C13 H13A . 108.6 no
C12 C13 H13B 2_655 108.6 no
C12 C13 H13B . 108.6 no
H13A C13 H13B . 107.6 no
C3 C2 C1 . 121.14(15) no
C3 C2 H2 . 119.4 no
C1 C2 H2 . 119.4 no
C4 C3 C2 . 117.90(15) no
C4 C3 H3 . 121.1 no
C2 C3 H3 . 121.1 no
C3 C4 C5 . 122.46(15) no
C3 C4 N4 . 118.85(15) no
C5 C4 N4 . 118.68(15) no
O41 N4 O42 . 123.34(15) no
O41 N4 C4 . 118.42(14) no
O42 N4 C4 . 118.24(15) no
C6 C5 C4 . 118.93(16) no
C6 C5 H5 . 120.5 no
C4 C5 H5 . 120.5 no
C5 C6 C1 . 120.11(16) no
C5 C6 H6 . 119.9 no
C1 C6 H6 . 119.9 no

loop_
_geom_bond_atom_site_label_1
_geom_bond_atom_site_label_2
_geom_bond_site_symmetry_2
_geom_bond_distance
_geom_bond_publ_flag
C1 C2 . 1.391(2) no
C1 C6 . 1.398(2) no
C1 C11 . 1.475(2) no
C11 N11 . 1.265(2) no
C11 H11 . 0.95 no
N11 C12 . 1.466(2) no
C12 C13 . 1.520(2) no
C12 H12A . 0.99 no
C12 H12B . 0.99 no
C13 C12 2_655 1.520(2) no
C13 H13A . 0.99 no
C13 H13B . 0.99 no
C2 C3 . 1.385(2) no
C2 H2 . 0.95 no
C3 C4 . 1.381(2) no
C3 H3 . 0.95 no
C4 C5 . 1.387(2) no
C4 N4 . 1.470(2) no
N4 O41 . 1.2265(19) no
N4 O42 . 1.2296(19) no
C5 C6 . 1.378(2) no
C5 H5 . 0.95 no
C6 H6 . 0.95 no

loop_
_geom_hbond_atom_site_label_D
_geom_hbond_atom_site_label_H
_geom_hbond_atom_site_label_A
_geom_hbond_site_symmetry_A
_geom_hbond_distance_DH
_geom_hbond_distance_HA
_geom_hbond_distance_DA
_geom_hbond_angle_DHA
_geom_hbond_publ_flag
C13 H13A O42 4_564 0.99 2.54 3.267(2) 130 y

loop_
_geom_torsion_atom_site_label_1
_geom_torsion_atom_site_label_2
_geom_torsion_atom_site_label_3
_geom_torsion_atom_site_label_4
_geom_torsion_site_symmetry_1
_geom_torsion
_geom_torsion_publ_flag
C12 C13 C12 N11 2_655 67.65(11) y
C13 C12 N11 C11 . -121.50(17) y
C12 N11 C11 C1 . 179.33(14) y
N11 C11 C1 C2 . 174.52(17) y
C3 C4 N4 O41 . 2.4(2) y
C6 C1 C11 N11 . -5.0(3) no
C6 C1 C2 C3 . -0.2(3) no
C11 C1 C2 C3 . -179.69(15) no
C1 C2 C3 C4 . 0.8(3) no
C2 C3 C4 C5 . -0.6(3) no
C2 C3 C4 N4 . 179.36(14) no
C5 C4 N4 O41 . -177.59(16) no
C3 C4 N4 O42 . -177.19(16) no
C5 C4 N4 O42 . 2.8(2) no
C3 C4 C5 C6 . -0.3(3) no
N4 C4 C5 C6 . 179.72(15) no
C4 C5 C6 C1 . 1.0(3) no
C2 C1 C6 C5 . -0.8(3) no
C11 C1 C6 C5 . 178.73(16) no
